data_7008651
loop_
_publ_author_name
'Devoy, Sarah M.'
'Henderson, William'
'Nicholson, Brian K.'
'Fawcett, John'
'Hor, T. S. Andy'

_publ_section_title
;
 Syntheses and ligand interconversions of copper(II) derivatives of the
 metalloligand [Pt2(mu-S)2(PPh3)4].
;
_journal_issue 16
_journal_name_full 'Dalton transactions (Cambridge, England : 2003)'
_journal_page_first 2780
_journal_page_last 2787
_journal_paper_doi 10.1039/b505648a
_journal_year 2005
_chemical_formula_moiety 'C82 H68 Cu N2 P4 Pt2 S2, 2(P F6), 0.5 (C H2 Cl2)'
_chemical_formula_sum 'C82.5 H69 Cl Cu F12 N2 P6 Pt2 S2'
_chemical_formula_weight 2055.51
_chemical_name_systematic
;
?
;
_space_group_IT_number 2
_symmetry_cell_setting triclinic
_symmetry_space_group_name_Hall '-P 1'
_symmetry_space_group_name_H-M 'P -1'
_atom_sites_solution_hydrogens geom
_atom_sites_solution_primary direct
_atom_sites_solution_secondary difmap
_audit_creation_method SHELXL-97
_cell_angle_alpha 90.8190(10)
_cell_angle_beta 104.5400(10)
_cell_angle_gamma 117.2980(10)
_cell_formula_units_Z 2
_cell_length_a 13.4963(10)
_cell_length_b 13.7184(10)
_cell_length_c 24.7430(18)
_cell_measurement_temperature 158(2)
_cell_volume 3895.7(5)
_computing_structure_refinement 'SHELXL-97 (Sheldrick, 1997)'
_diffrn_ambient_temperature 158(2)
_diffrn_measured_fraction_theta_full 0.973
_diffrn_measured_fraction_theta_max 0.973
_diffrn_radiation_monochromator graphite
_diffrn_radiation_source 'fine-focus sealed tube'
_diffrn_radiation_type MoK\a
_diffrn_radiation_wavelength 0.71073
_diffrn_reflns_av_R_equivalents 0.0179
_diffrn_reflns_av_sigmaI/netI 0.0137
_diffrn_reflns_limit_h_max 16
_diffrn_reflns_limit_h_min -16
_diffrn_reflns_limit_k_max 17
_diffrn_reflns_limit_k_min -17
_diffrn_reflns_limit_l_max 30
_diffrn_reflns_limit_l_min -25
_diffrn_reflns_number 50168
_diffrn_reflns_theta_full 26.53
_diffrn_reflns_theta_max 26.53
_diffrn_reflns_theta_min 1.69
_exptl_absorpt_coefficient_mu 4.140
_exptl_absorpt_correction_T_max 0.4628
_exptl_absorpt_correction_T_min 0.1305
_exptl_absorpt_correction_type empirical
_exptl_absorpt_process_details SADABS
_exptl_crystal_colour red
_exptl_crystal_density_diffrn 1.752
_exptl_crystal_density_method 'not measured'
_exptl_crystal_description needle
_exptl_crystal_F_000 2020
_exptl_crystal_size_max 0.83
_exptl_crystal_size_mid 0.35
_exptl_crystal_size_min 0.22
_refine_diff_density_max 1.619
_refine_diff_density_min -1.107
_refine_diff_density_rms 0.080
_refine_ls_extinction_method none
_refine_ls_goodness_of_fit_ref 1.116
_refine_ls_hydrogen_treatment mixed
_refine_ls_matrix_type full
_refine_ls_number_parameters 982
_refine_ls_number_reflns 15757
_refine_ls_number_restraints 0
_refine_ls_restrained_S_all 1.116
_refine_ls_R_factor_all 0.0243
_refine_ls_R_factor_gt 0.0210
_refine_ls_shift/su_max 0.003
_refine_ls_shift/su_mean 0.000
_refine_ls_structure_factor_coef Fsqd
_refine_ls_weighting_details 'calc w=1/[\s^2^(Fo^2^)+(0.0211P)^2^+6.4613P] where P=(Fo^2^+2Fc^2^)/3'
_refine_ls_weighting_scheme calc
_refine_ls_wR_factor_gt 0.0496
_refine_ls_wR_factor_ref 0.0514
_reflns_number_gt 14615
_reflns_number_total 15757
_reflns_threshold_expression >2sigma(I)
_cod_data_source_file b505648a.txt
_cod_data_source_block whpf
_cod_original_sg_symbol_H-M P-1
_cod_original_formula_sum 'C82.50 H69 Cl Cu F12 N2 P6 Pt2 S2'
_cod_database_code 7008651

loop_
_symmetry_equiv_pos_as_xyz
'x, y, z'
'-x, -y, -z'

loop_
_atom_site_label
_atom_site_type_symbol
_atom_site_fract_x
_atom_site_fract_y
_atom_site_fract_z
_atom_site_U_iso_or_equiv
_atom_site_adp_type
_atom_site_occupancy
_atom_site_symmetry_multiplicity
_atom_site_calc_flag
_atom_site_refinement_flags
_atom_site_disorder_assembly
_atom_site_disorder_group
Pt1 Pt 0.007450(8) 0.965265(8) 0.270498(4) 0.01504(3) Uani 1 1 d . . .
Pt2 Pt -0.272749(8) 0.806803(8) 0.194444(4) 0.01602(3) Uani 1 1 d . . .
Cu1 Cu -0.14489(3) 0.74387(3) 0.290242(14) 0.02190(7) Uani 1 1 d . . .
S1 S -0.10052(6) 0.79598(6) 0.20793(3) 0.01885(13) Uani 1 1 d . . .
S2 S -0.17368(6) 0.89617(5) 0.28828(3) 0.01836(13) Uani 1 1 d . . .
P1 P 0.16640(6) 0.99150(6) 0.24218(3) 0.02049(14) Uani 1 1 d . . .
P2 P 0.09099(6) 1.11436(6) 0.33904(3) 0.01818(13) Uani 1 1 d . . .
P3 P -0.35222(6) 0.70464(6) 0.10658(3) 0.01846(14) Uani 1 1 d . . .
P4 P -0.42676(6) 0.83052(6) 0.20203(3) 0.02013(14) Uani 1 1 d . . .
N11 N -0.1566(2) 0.7112(2) 0.36830(11) 0.0298(6) Uani 1 1 d . . .
N21 N -0.1299(2) 0.6042(2) 0.28954(11) 0.0311(6) Uani 1 1 d . . .
C11 C -0.1316(3) 0.6297(3) 0.38473(14) 0.0323(7) Uani 1 1 d . . .
C12 C -0.1233(4) 0.6056(4) 0.43965(17) 0.0502(10) Uani 1 1 d . . .
H12 H -0.1032 0.5496 0.4512 0.060 Uiso 1 1 calc R . .
C13 C -0.1442(4) 0.6633(4) 0.47678(17) 0.0598(12) Uani 1 1 d . . .
H13 H -0.1380 0.6481 0.5145 0.072 Uiso 1 1 calc R . .
C14 C -0.1747(4) 0.7444(4) 0.45946(16) 0.0494(10) Uani 1 1 d . . .
H14 H -0.1918 0.7836 0.4845 0.059 Uiso 1 1 calc R . .
C22 C -0.0923(4) 0.4813(3) 0.34841(18) 0.0489(10) Uani 1 1 d . . .
H22 H -0.0819 0.4578 0.3844 0.059 Uiso 1 1 calc R . .
C23 C -0.0838(4) 0.4287(3) 0.3030(2) 0.0573(12) Uani 1 1 d . . .
H23 H -0.0669 0.3688 0.3077 0.069 Uiso 1 1 calc R . .
C24 C -0.0998(4) 0.4630(3) 0.2514(2) 0.0533(11) Uani 1 1 d . . .
H24 H -0.0954 0.4264 0.2198 0.064 Uiso 1 1 calc R . .
C15 C -0.1793(3) 0.7662(3) 0.40459(14) 0.0362(7) Uani 1 1 d . . .
H15 H -0.1991 0.8220 0.3923 0.043 Uiso 1 1 calc R . .
C25 C -0.1225(3) 0.5520(3) 0.24565(17) 0.0417(8) Uani 1 1 d . . .
H25 H -0.1329 0.5764 0.2099 0.050 Uiso 1 1 calc R . .
C21 C -0.1163(3) 0.5691(3) 0.34040(15) 0.0342(7) Uani 1 1 d . . .
C111 C 0.3159(2) 1.0963(3) 0.28059(12) 0.0274(6) Uani 1 1 d . . .
C112 C 0.3920(3) 1.0704(3) 0.32025(14) 0.0380(8) Uani 1 1 d . . .
H112 H 0.3678 0.9959 0.3270 0.046 Uiso 1 1 calc R . .
C113 C 0.5022(3) 1.1537(4) 0.34947(16) 0.0495(10) Uani 1 1 d . . .
H113 H 0.5533 1.1357 0.3761 0.059 Uiso 1 1 calc R . .
C114 C 0.5388(3) 1.2618(4) 0.34062(16) 0.0521(11) Uani 1 1 d . . .
H114 H 0.6142 1.3183 0.3614 0.062 Uiso 1 1 calc R . .
C115 C 0.4653(3) 1.2879(3) 0.30136(16) 0.0451(9) Uani 1 1 d . . .
H115 H 0.4903 1.3627 0.2952 0.054 Uiso 1 1 calc R . .
C116 C 0.3549(3) 1.2053(3) 0.27079(14) 0.0352(7) Uani 1 1 d . . .
H116 H 0.3058 1.2237 0.2430 0.042 Uiso 1 1 calc R . .
C121 C 0.1526(3) 1.0223(3) 0.17022(12) 0.0260(6) Uani 1 1 d . . .
C122 C 0.0624(3) 1.0424(2) 0.14150(12) 0.0267(6) Uani 1 1 d . . .
H122 H 0.0069 1.0397 0.1595 0.032 Uiso 1 1 calc R . .
C123 C 0.0534(3) 1.0662(3) 0.08658(13) 0.0363(8) Uani 1 1 d . . .
H123 H -0.0072 1.0813 0.0673 0.044 Uiso 1 1 calc R . .
C124 C 0.1327(4) 1.0681(3) 0.06018(14) 0.0455(10) Uani 1 1 d . . .
H124 H 0.1259 1.0838 0.0226 0.055 Uiso 1 1 calc R . .
C125 C 0.2217(3) 1.0473(4) 0.08781(15) 0.0498(10) Uani 1 1 d . . .
H125 H 0.2754 1.0480 0.0691 0.060 Uiso 1 1 calc R . .
C126 C 0.2330(3) 1.0255(3) 0.14297(14) 0.0399(8) Uani 1 1 d . . .
H126 H 0.2954 1.0128 0.1623 0.048 Uiso 1 1 calc R . .
C131 C 0.1675(3) 0.8590(3) 0.24073(13) 0.0285(7) Uani 1 1 d . . .
C132 C 0.1817(3) 0.8146(3) 0.29124(16) 0.0378(8) Uani 1 1 d . . .
H132 H 0.1968 0.8560 0.3262 0.045 Uiso 1 1 calc R . .
C133 C 0.1734(4) 0.7094(4) 0.2897(2) 0.0541(11) Uani 1 1 d . . .
H133 H 0.1865 0.6806 0.3239 0.065 Uiso 1 1 calc R . .
C134 C 0.1462(4) 0.6464(4) 0.2386(2) 0.0635(13) Uani 1 1 d . . .
H134 H 0.1408 0.5748 0.2379 0.076 Uiso 1 1 calc R . .
C135 C 0.1270(4) 0.6872(4) 0.1893(2) 0.0606(12) Uani 1 1 d . . .
H135 H 0.1054 0.6426 0.1544 0.073 Uiso 1 1 calc R . .
C136 C 0.1389(3) 0.7936(3) 0.18974(16) 0.0422(9) Uani 1 1 d . . .
H136 H 0.1275 0.8218 0.1552 0.051 Uiso 1 1 calc R . .
C211 C -0.0115(2) 1.1160(2) 0.37482(12) 0.0215(6) Uani 1 1 d . . .
C212 C -0.0870(3) 1.1558(3) 0.34821(15) 0.0326(7) Uani 1 1 d . . .
H212 H -0.0797 1.1857 0.3141 0.039 Uiso 1 1 calc R . .
C213 C -0.1724(3) 1.1521(3) 0.37094(17) 0.0407(8) Uani 1 1 d . . .
H213 H -0.2225 1.1805 0.3528 0.049 Uiso 1 1 calc R . .
C214 C -0.1847(3) 1.1070(3) 0.42013(16) 0.0424(9) Uani 1 1 d . . .
H214 H -0.2423 1.1054 0.4362 0.051 Uiso 1 1 calc R . .
C215 C -0.1128(3) 1.0646(3) 0.44560(15) 0.0427(9) Uani 1 1 d . . .
H215 H -0.1223 1.0321 0.4788 0.051 Uiso 1 1 calc R . .
C216 C -0.0264(3) 1.0690(3) 0.42311(13) 0.0318(7) Uani 1 1 d . . .
H216 H 0.0226 1.0394 0.4411 0.038 Uiso 1 1 calc R . .
C221 C 0.2068(3) 1.1082(3) 0.39372(12) 0.0240(6) Uani 1 1 d . . .
C222 C 0.1850(3) 1.0043(3) 0.40925(13) 0.0300(7) Uani 1 1 d . . .
H222 H 0.1112 0.9414 0.3926 0.036 Uiso 1 1 calc R . .
C223 C 0.2705(3) 0.9923(3) 0.44886(14) 0.0387(8) Uani 1 1 d . . .
H223 H 0.2547 0.9216 0.4596 0.046 Uiso 1 1 calc R . .
C224 C 0.3783(3) 1.0831(4) 0.47246(14) 0.0446(9) Uani 1 1 d . . .
H224 H 0.4369 1.0749 0.4994 0.054 Uiso 1 1 calc R . .
C225 C 0.4015(3) 1.1858(4) 0.45708(15) 0.0443(9) Uani 1 1 d . . .
H225 H 0.4760 1.2481 0.4735 0.053 Uiso 1 1 calc R . .
C226 C 0.3165(3) 1.1988(3) 0.41771(13) 0.0320(7) Uani 1 1 d . . .
H226 H 0.3332 1.2697 0.4071 0.038 Uiso 1 1 calc R . .
C231 C 0.1491(2) 1.2522(2) 0.31863(12) 0.0226(6) Uani 1 1 d . . .
C232 C 0.1421(3) 1.2645(3) 0.26249(14) 0.0299(7) Uani 1 1 d . . .
H232 H 0.1034 1.2009 0.2343 0.036 Uiso 1 1 calc R . .
C233 C 0.1920(3) 1.3705(3) 0.24730(16) 0.0416(8) Uani 1 1 d . . .
H233 H 0.1887 1.3790 0.2090 0.050 Uiso 1 1 calc R . .
C234 C 0.2459(3) 1.4625(3) 0.28811(17) 0.0425(9) Uani 1 1 d . . .
H234 H 0.2829 1.5344 0.2780 0.051 Uiso 1 1 calc R . .
C235 C 0.2469(3) 1.4515(3) 0.34364(17) 0.0410(8) Uani 1 1 d . . .
H235 H 0.2811 1.5156 0.3712 0.049 Uiso 1 1 calc R . .
C236 C 0.1976(3) 1.3465(3) 0.35894(15) 0.0328(7) Uani 1 1 d . . .
H236 H 0.1969 1.3385 0.3969 0.039 Uiso 1 1 calc R . .
C311 C -0.2515(2) 0.6734(2) 0.08171(11) 0.0213(6) Uani 1 1 d . . .
C312 C -0.2566(3) 0.5699(3) 0.08005(13) 0.0277(6) Uani 1 1 d . . .
H312 H -0.3169 0.5098 0.0904 0.033 Uiso 1 1 calc R . .
C313 C -0.1729(3) 0.5539(3) 0.06315(15) 0.0368(8) Uani 1 1 d . . .
H313 H -0.1763 0.4832 0.0623 0.044 Uiso 1 1 calc R . .
C314 C -0.0854(3) 0.6407(3) 0.04766(15) 0.0384(8) Uani 1 1 d . . .
H314 H -0.0296 0.6291 0.0357 0.046 Uiso 1 1 calc R . .
C315 C -0.0787(3) 0.7446(3) 0.04956(13) 0.0335(7) Uani 1 1 d . . .
H315 H -0.0180 0.8044 0.0393 0.040 Uiso 1 1 calc R . .
C316 C -0.1617(3) 0.7608(3) 0.06666(12) 0.0253(6) Uani 1 1 d . . .
H316 H -0.1570 0.8320 0.0681 0.030 Uiso 1 1 calc R . .
C321 C -0.4690(2) 0.5690(2) 0.10975(12) 0.0232(6) Uani 1 1 d . . .
C322 C -0.5811(3) 0.5161(3) 0.07268(14) 0.0305(7) Uani 1 1 d . . .
H322 H -0.6019 0.5505 0.0420 0.037 Uiso 1 1 calc R . .
C323 C -0.6628(3) 0.4130(3) 0.08039(16) 0.0418(9) Uani 1 1 d . . .
H323 H -0.7392 0.3776 0.0549 0.050 Uiso 1 1 calc R . .
C324 C -0.6346(3) 0.3617(3) 0.12452(17) 0.0472(10) Uani 1 1 d . . .
H324 H -0.6911 0.2912 0.1293 0.057 Uiso 1 1 calc R . .
C325 C -0.5234(3) 0.4129(3) 0.16197(16) 0.0441(9) Uani 1 1 d . . .
H325 H -0.5033 0.3774 0.1923 0.053 Uiso 1 1 calc R . .
C326 C -0.4414(3) 0.5166(3) 0.15497(14) 0.0330(7) Uani 1 1 d . . .
H326 H -0.3658 0.5524 0.1812 0.040 Uiso 1 1 calc R . .
C331 C -0.4020(2) 0.7687(2) 0.04945(12) 0.0228(6) Uani 1 1 d . . .
C332 C -0.3644(3) 0.8824(3) 0.05946(14) 0.0293(7) Uani 1 1 d . . .
H332 H -0.3146 0.9239 0.0954 0.035 Uiso 1 1 calc R . .
C333 C -0.3995(3) 0.9352(3) 0.01702(15) 0.0370(8) Uani 1 1 d . . .
H333 H -0.3724 1.0128 0.0238 0.044 Uiso 1 1 calc R . .
C334 C -0.4739(3) 0.8744(3) -0.03502(15) 0.0410(8) Uani 1 1 d . . .
H334 H -0.5014 0.9096 -0.0633 0.049 Uiso 1 1 calc R . .
C335 C -0.5083(3) 0.7625(3) -0.04602(14) 0.0398(8) Uani 1 1 d . . .
H335 H -0.5582 0.7215 -0.0821 0.048 Uiso 1 1 calc R . .
C336 C -0.4703(3) 0.7099(3) -0.00455(13) 0.0303(7) Uani 1 1 d . . .
H336 H -0.4906 0.6341 -0.0129 0.036 Uiso 1 1 calc R . .
C411 C -0.5706(2) 0.7504(3) 0.15132(13) 0.0251(6) Uani 1 1 d . . .
C412 C -0.6476(3) 0.6444(3) 0.15843(14) 0.0314(7) Uani 1 1 d . . .
H412 H -0.6273 0.6147 0.1913 0.038 Uiso 1 1 calc R . .
C413 C -0.7540(3) 0.5816(3) 0.11769(16) 0.0390(8) Uani 1 1 d . . .
H413 H -0.8061 0.5094 0.1229 0.047 Uiso 1 1 calc R . .
C414 C -0.7842(3) 0.6237(3) 0.06977(15) 0.0414(9) Uani 1 1 d . . .
H414 H -0.8567 0.5804 0.0419 0.050 Uiso 1 1 calc R . .
C415 C -0.7090(3) 0.7290(3) 0.06223(15) 0.0422(9) Uani 1 1 d . . .
H415 H -0.7300 0.7582 0.0293 0.051 Uiso 1 1 calc R . .
C416 C -0.6021(3) 0.7926(3) 0.10300(14) 0.0328(7) Uani 1 1 d . . .
H416 H -0.5507 0.8650 0.0977 0.039 Uiso 1 1 calc R . .
C421 C -0.3976(2) 0.9740(2) 0.20238(12) 0.0240(6) Uani 1 1 d . . .
C422 C -0.4827(3) 1.0039(3) 0.20538(15) 0.0336(7) Uani 1 1 d . . .
H422 H -0.5576 0.9487 0.2060 0.040 Uiso 1 1 calc R . .
C423 C -0.4572(3) 1.1141(3) 0.20742(16) 0.0394(8) Uani 1 1 d . . .
H423 H -0.5144 1.1344 0.2105 0.047 Uiso 1 1 calc R . .
C424 C -0.3497(3) 1.1948(3) 0.20504(15) 0.0374(8) Uani 1 1 d . . .
H424 H -0.3333 1.2700 0.2063 0.045 Uiso 1 1 calc R . .
C425 C -0.2657(3) 1.1660(3) 0.20088(14) 0.0317(7) Uani 1 1 d . . .
H425 H -0.1920 1.2213 0.1987 0.038 Uiso 1 1 calc R . .
C426 C -0.2896(3) 1.0559(3) 0.19990(13) 0.0260(6) Uani 1 1 d . . .
H426 H -0.2316 1.0364 0.1975 0.031 Uiso 1 1 calc R . .
C431 C -0.4506(2) 0.7942(3) 0.27022(13) 0.0276(6) Uani 1 1 d . . .
C432 C -0.4508(3) 0.6968(3) 0.28585(15) 0.0355(7) Uani 1 1 d . . .
H432 H -0.4389 0.6522 0.2611 0.043 Uiso 1 1 calc R . .
C433 C -0.4680(3) 0.6641(4) 0.33706(16) 0.0480(10) Uani 1 1 d . . .
H433 H -0.4690 0.5971 0.3470 0.058 Uiso 1 1 calc R . .
C434 C -0.4838(4) 0.7293(4) 0.37344(17) 0.0557(12) Uani 1 1 d . . .
H434 H -0.4957 0.7072 0.4085 0.067 Uiso 1 1 calc R . .
C435 C -0.4823(4) 0.8252(4) 0.35908(18) 0.0599(12) Uani 1 1 d . . .
H435 H -0.4926 0.8698 0.3846 0.072 Uiso 1 1 calc R . .
C436 C -0.4658(3) 0.8597(4) 0.30754(15) 0.0444(9) Uani 1 1 d . . .
H436 H -0.4650 0.9269 0.2981 0.053 Uiso 1 1 calc R . .
P5 P -0.22795(8) 0.33633(8) 0.52153(4) 0.03473(19) Uani 1 1 d . . .
F51 F -0.1552(2) 0.2936(2) 0.56558(13) 0.0746(8) Uani 1 1 d . . .
F52 F -0.1447(2) 0.4611(2) 0.55246(12) 0.0725(8) Uani 1 1 d . . .
F53 F -0.1450(3) 0.3569(3) 0.48240(14) 0.0787(9) Uani 1 1 d . . .
F54 F -0.3128(2) 0.21212(18) 0.48939(10) 0.0528(6) Uani 1 1 d . . .
F55 F -0.3129(3) 0.3167(2) 0.55931(12) 0.0751(8) Uani 1 1 d . . .
F56 F -0.3011(2) 0.3795(2) 0.47679(12) 0.0650(7) Uani 1 1 d . . .
P6 P -0.07218(8) 1.27949(8) 0.09236(4) 0.03355(18) Uani 1 1 d . . .
F61 F -0.0326(2) 1.3609(2) 0.14965(10) 0.0585(6) Uani 1 1 d . . .
F62 F 0.05943(17) 1.30330(17) 0.10199(9) 0.0430(5) Uani 1 1 d . . .
F63 F -0.0484(2) 1.3813(2) 0.05738(10) 0.0520(6) Uani 1 1 d . . .
F64 F -0.20330(19) 1.2558(2) 0.08286(10) 0.0563(6) Uani 1 1 d . . .
F65 F -0.0956(2) 1.1771(2) 0.12724(10) 0.0518(6) Uani 1 1 d . . .
F66 F -0.11164(19) 1.19798(19) 0.03545(9) 0.0493(5) Uani 1 1 d . . .
Cl1B Cl -0.4667(2) 0.4827(2) 0.43272(13) 0.0727(8) Uani 0.50 1 d P . .
Cl1A Cl -0.4558(3) 0.5146(3) 0.4741(2) 0.1072(14) Uani 0.50 1 d P . .

loop_
_atom_site_aniso_label
_atom_site_aniso_U_11
_atom_site_aniso_U_22
_atom_site_aniso_U_33
_atom_site_aniso_U_23
_atom_site_aniso_U_13
_atom_site_aniso_U_12
Pt1 0.01459(5) 0.01750(5) 0.01394(5) 0.00051(4) 0.00386(4) 0.00859(4)
Pt2 0.01450(5) 0.01685(5) 0.01559(5) -0.00065(4) 0.00447(4) 0.00662(4)
Cu1 0.02657(18) 0.01945(16) 0.01873(17) 0.00123(13) 0.00571(14) 0.01069(14)
S1 0.0190(3) 0.0218(3) 0.0170(3) -0.0021(2) 0.0039(3) 0.0116(3)
S2 0.0164(3) 0.0202(3) 0.0173(3) -0.0021(2) 0.0053(2) 0.0076(3)
P1 0.0165(3) 0.0316(4) 0.0151(3) 0.0016(3) 0.0045(3) 0.0129(3)
P2 0.0182(3) 0.0187(3) 0.0165(3) 0.0003(3) 0.0047(3) 0.0081(3)
P3 0.0178(3) 0.0196(3) 0.0163(3) -0.0005(3) 0.0045(3) 0.0079(3)
P4 0.0147(3) 0.0240(4) 0.0204(3) -0.0006(3) 0.0060(3) 0.0078(3)
N11 0.0311(14) 0.0273(13) 0.0230(13) 0.0032(10) 0.0058(11) 0.0085(11)
N21 0.0377(15) 0.0220(13) 0.0309(14) 0.0036(11) 0.0070(12) 0.0136(12)
C11 0.0257(16) 0.0306(16) 0.0289(17) 0.0087(13) 0.0016(13) 0.0069(13)
C12 0.050(2) 0.064(3) 0.037(2) 0.0252(19) 0.0114(18) 0.027(2)
C13 0.070(3) 0.085(3) 0.027(2) 0.024(2) 0.018(2) 0.038(3)
C14 0.053(2) 0.063(3) 0.0268(18) 0.0078(17) 0.0157(17) 0.021(2)
C22 0.051(2) 0.0317(19) 0.053(2) 0.0115(17) 0.0003(19) 0.0178(17)
C23 0.066(3) 0.0289(19) 0.076(3) 0.0083(19) 0.008(2) 0.029(2)
C24 0.068(3) 0.0267(18) 0.066(3) -0.0038(18) 0.016(2) 0.0247(19)
C15 0.0372(18) 0.0365(18) 0.0259(16) 0.0027(14) 0.0091(14) 0.0103(15)
C25 0.055(2) 0.0287(17) 0.044(2) 0.0023(15) 0.0144(18) 0.0226(17)
C21 0.0299(17) 0.0242(15) 0.0379(18) 0.0081(13) 0.0024(14) 0.0080(13)
C111 0.0165(13) 0.0432(18) 0.0191(14) -0.0009(12) 0.0056(11) 0.0115(13)
C112 0.0219(16) 0.059(2) 0.0277(17) 0.0063(16) 0.0045(13) 0.0165(16)
C113 0.0227(17) 0.083(3) 0.0300(19) 0.0043(19) -0.0003(14) 0.0186(19)
C114 0.0222(17) 0.073(3) 0.034(2) -0.0116(19) 0.0043(15) 0.0030(18)
C115 0.0347(19) 0.046(2) 0.039(2) -0.0074(16) 0.0134(16) 0.0056(17)
C116 0.0279(16) 0.0429(19) 0.0309(17) -0.0016(14) 0.0101(14) 0.0131(15)
C121 0.0228(14) 0.0312(16) 0.0177(14) 0.0016(12) 0.0058(11) 0.0079(12)
C122 0.0318(16) 0.0240(14) 0.0206(14) 0.0002(11) 0.0058(12) 0.0113(13)
C123 0.051(2) 0.0269(16) 0.0223(16) 0.0034(13) 0.0015(15) 0.0162(15)
C124 0.059(2) 0.0370(19) 0.0191(16) 0.0062(14) 0.0119(16) 0.0052(17)
C125 0.038(2) 0.063(3) 0.0290(19) 0.0010(17) 0.0193(16) 0.0041(18)
C126 0.0243(16) 0.062(2) 0.0266(17) 0.0019(16) 0.0103(13) 0.0135(16)
C131 0.0220(14) 0.0410(18) 0.0308(16) 0.0036(13) 0.0064(12) 0.0226(14)
C132 0.0345(18) 0.046(2) 0.0387(19) 0.0102(16) 0.0078(15) 0.0255(16)
C133 0.048(2) 0.057(3) 0.070(3) 0.023(2) 0.013(2) 0.037(2)
C134 0.065(3) 0.055(3) 0.086(4) 0.001(2) 0.009(3) 0.048(2)
C135 0.073(3) 0.066(3) 0.064(3) -0.008(2) 0.011(2) 0.056(3)
C136 0.047(2) 0.056(2) 0.039(2) -0.0019(17) 0.0102(16) 0.0391(19)
C211 0.0221(14) 0.0177(13) 0.0209(14) -0.0049(10) 0.0062(11) 0.0068(11)
C212 0.0370(18) 0.0339(17) 0.0372(18) 0.0112(14) 0.0173(15) 0.0220(15)
C213 0.043(2) 0.0411(19) 0.057(2) 0.0130(17) 0.0245(18) 0.0301(17)
C214 0.043(2) 0.053(2) 0.045(2) 0.0050(17) 0.0270(17) 0.0274(18)
C215 0.043(2) 0.064(2) 0.0326(19) 0.0122(17) 0.0218(16) 0.0292(19)
C216 0.0317(17) 0.0453(19) 0.0243(16) 0.0060(14) 0.0105(13) 0.0218(15)
C221 0.0241(14) 0.0324(16) 0.0179(14) 0.0000(11) 0.0060(11) 0.0155(13)
C222 0.0327(17) 0.0386(18) 0.0226(15) 0.0060(13) 0.0085(13) 0.0198(15)
C223 0.048(2) 0.058(2) 0.0272(17) 0.0169(16) 0.0158(16) 0.0369(19)
C224 0.039(2) 0.082(3) 0.0222(17) 0.0111(17) 0.0039(15) 0.039(2)
C225 0.0278(18) 0.066(3) 0.0279(18) -0.0035(17) -0.0018(14) 0.0182(18)
C226 0.0255(15) 0.0375(18) 0.0246(16) -0.0030(13) 0.0025(13) 0.0107(14)
C231 0.0191(13) 0.0197(13) 0.0265(15) 0.0023(11) 0.0066(11) 0.0073(11)
C232 0.0301(16) 0.0301(16) 0.0284(16) 0.0078(13) 0.0039(13) 0.0157(14)
C233 0.0394(19) 0.044(2) 0.040(2) 0.0222(17) 0.0094(16) 0.0200(17)
C234 0.0319(18) 0.0273(17) 0.062(3) 0.0193(17) 0.0072(17) 0.0122(15)
C235 0.0361(19) 0.0229(16) 0.056(2) 0.0005(15) 0.0087(17) 0.0101(14)
C236 0.0323(17) 0.0255(16) 0.0350(18) -0.0013(13) 0.0114(14) 0.0086(13)
C311 0.0208(14) 0.0271(14) 0.0157(13) -0.0019(11) 0.0033(11) 0.0123(12)
C312 0.0306(16) 0.0273(15) 0.0253(15) -0.0004(12) 0.0067(13) 0.0146(13)
C313 0.044(2) 0.0420(19) 0.0355(18) -0.0007(15) 0.0090(15) 0.0306(17)
C314 0.0343(18) 0.060(2) 0.0326(18) -0.0012(16) 0.0096(15) 0.0318(18)
C315 0.0259(16) 0.0462(19) 0.0267(16) 0.0018(14) 0.0112(13) 0.0142(15)
C316 0.0249(15) 0.0296(15) 0.0209(14) 0.0012(12) 0.0077(12) 0.0122(13)
C321 0.0218(14) 0.0228(14) 0.0211(14) -0.0022(11) 0.0078(11) 0.0069(12)
C322 0.0237(15) 0.0326(17) 0.0292(16) -0.0048(13) 0.0071(13) 0.0091(13)
C323 0.0236(16) 0.040(2) 0.039(2) -0.0142(16) 0.0082(14) -0.0020(14)
C324 0.043(2) 0.0281(18) 0.053(2) -0.0055(16) 0.0255(19) -0.0019(16)
C325 0.052(2) 0.0282(17) 0.041(2) 0.0096(15) 0.0188(18) 0.0079(16)
C326 0.0346(17) 0.0250(15) 0.0283(16) 0.0022(13) 0.0073(14) 0.0060(14)
C331 0.0226(14) 0.0292(15) 0.0210(14) 0.0027(11) 0.0077(11) 0.0152(12)
C332 0.0363(17) 0.0309(16) 0.0275(16) 0.0056(13) 0.0137(13) 0.0194(14)
C333 0.050(2) 0.0385(18) 0.042(2) 0.0168(15) 0.0239(17) 0.0314(17)
C334 0.047(2) 0.061(2) 0.0369(19) 0.0238(17) 0.0194(17) 0.039(2)
C335 0.041(2) 0.057(2) 0.0240(17) 0.0084(15) 0.0056(14) 0.0284(18)
C336 0.0344(17) 0.0355(17) 0.0219(15) 0.0018(13) 0.0055(13) 0.0189(14)
C411 0.0161(13) 0.0331(16) 0.0253(15) -0.0044(12) 0.0055(11) 0.0115(12)
C412 0.0203(15) 0.0358(17) 0.0333(17) -0.0025(14) 0.0073(13) 0.0099(13)
C413 0.0205(15) 0.0392(19) 0.046(2) -0.0077(16) 0.0073(14) 0.0066(14)
C414 0.0196(15) 0.056(2) 0.0374(19) -0.0164(17) 0.0002(14) 0.0140(16)
C415 0.0321(18) 0.067(3) 0.0284(18) -0.0002(17) 0.0018(14) 0.0280(18)
C416 0.0261(16) 0.0416(19) 0.0287(16) 0.0020(14) 0.0073(13) 0.0150(14)
C421 0.0210(14) 0.0277(15) 0.0235(14) -0.0019(12) 0.0051(11) 0.0125(12)
C422 0.0226(15) 0.0330(17) 0.045(2) -0.0041(14) 0.0096(14) 0.0134(14)
C423 0.0315(18) 0.0392(19) 0.053(2) -0.0031(16) 0.0086(16) 0.0238(16)
C424 0.0410(19) 0.0290(17) 0.046(2) -0.0011(15) 0.0086(16) 0.0217(15)
C425 0.0299(16) 0.0279(16) 0.0376(18) 0.0015(13) 0.0132(14) 0.0125(13)
C426 0.0230(14) 0.0302(16) 0.0272(15) 0.0013(12) 0.0087(12) 0.0139(13)
C431 0.0163(13) 0.0370(17) 0.0224(15) 0.0006(12) 0.0070(11) 0.0065(12)
C432 0.0261(16) 0.0400(19) 0.0337(18) 0.0075(14) 0.0124(14) 0.0083(14)
C433 0.0332(19) 0.057(2) 0.039(2) 0.0162(18) 0.0129(16) 0.0081(18)
C434 0.044(2) 0.078(3) 0.030(2) 0.013(2) 0.0183(17) 0.013(2)
C435 0.065(3) 0.080(3) 0.035(2) -0.001(2) 0.027(2) 0.029(3)
C436 0.049(2) 0.058(2) 0.0313(19) 0.0005(17) 0.0200(17) 0.0261(19)
P5 0.0306(4) 0.0378(5) 0.0346(5) 0.0019(4) 0.0057(4) 0.0174(4)
F51 0.0498(15) 0.0688(17) 0.083(2) 0.0273(15) -0.0090(14) 0.0242(13)
F52 0.0630(17) 0.0458(14) 0.0729(19) -0.0073(13) -0.0071(14) 0.0107(13)
F53 0.085(2) 0.088(2) 0.096(2) 0.0335(18) 0.0597(19) 0.0507(18)
F54 0.0552(14) 0.0417(12) 0.0549(14) -0.0041(10) -0.0003(11) 0.0262(11)
F55 0.0753(19) 0.0795(19) 0.0724(19) -0.0024(15) 0.0432(16) 0.0281(16)
F56 0.0596(16) 0.0539(15) 0.0760(18) 0.0105(13) -0.0035(13) 0.0341(13)
P6 0.0286(4) 0.0450(5) 0.0304(4) 0.0071(4) 0.0092(3) 0.0199(4)
F61 0.0666(16) 0.0767(17) 0.0426(13) -0.0084(12) 0.0073(12) 0.0475(14)
F62 0.0275(10) 0.0460(12) 0.0549(13) 0.0035(10) 0.0109(9) 0.0176(9)
F63 0.0585(14) 0.0551(14) 0.0596(15) 0.0247(11) 0.0272(12) 0.0357(12)
F64 0.0362(12) 0.0869(18) 0.0594(15) 0.0237(13) 0.0187(11) 0.0376(13)
F65 0.0535(14) 0.0649(15) 0.0557(14) 0.0301(12) 0.0300(12) 0.0359(12)
F66 0.0459(13) 0.0572(14) 0.0391(12) -0.0026(10) 0.0062(10) 0.0233(11)
Cl1B 0.0486(13) 0.0534(14) 0.0846(18) 0.0361(14) -0.0060(13) 0.0106(11)
Cl1A 0.100(2) 0.0600(17) 0.183(4) 0.006(2) 0.090(3) 0.0314(17)

loop_
_atom_type_symbol
_atom_type_description
_atom_type_scat_dispersion_real
_atom_type_scat_dispersion_imag
_atom_type_scat_source
C C 0.0033 0.0016 'International Tables Vol C Tables 4.2.6.8 and 6.1.1.4'
H H 0.0000 0.0000 'International Tables Vol C Tables 4.2.6.8 and 6.1.1.4'
N N 0.0061 0.0033 'International Tables Vol C Tables 4.2.6.8 and 6.1.1.4'
F F 0.0171 0.0103 'International Tables Vol C Tables 4.2.6.8 and 6.1.1.4'
P P 0.1023 0.0942 'International Tables Vol C Tables 4.2.6.8 and 6.1.1.4'
S S 0.1246 0.1234 'International Tables Vol C Tables 4.2.6.8 and 6.1.1.4'
Cu Cu 0.3201 1.2651 'International Tables Vol C Tables 4.2.6.8 and 6.1.1.4'
Pt Pt -1.7033 8.3905 'International Tables Vol C Tables 4.2.6.8 and 6.1.1.4'
Cl Cl 0.1484 0.1585 'International Tables Vol C Tables 4.2.6.8 and 6.1.1.4'

loop_
_geom_angle_atom_site_label_1
_geom_angle_atom_site_label_2
_geom_angle_atom_site_label_3
_geom_angle
_geom_angle_site_symmetry_1
_geom_angle_site_symmetry_3
_geom_angle_publ_flag
P2 Pt1 P1 100.33(3) . . ?
P2 Pt1 S2 92.57(2) . . ?
P1 Pt1 S2 166.53(3) . . ?
P2 Pt1 S1 170.70(2) . . ?
P1 Pt1 S1 87.78(2) . . ?
S2 Pt1 S1 79.07(2) . . ?
P2 Pt1 Cu1 120.94(2) . . ?
P1 Pt1 Cu1 118.29(2) . . ?
S2 Pt1 Cu1 50.235(18) . . ?
S1 Pt1 Cu1 50.267(18) . . ?
P3 Pt2 P4 99.68(3) . . ?
P3 Pt2 S1 92.46(2) . . ?
P4 Pt2 S1 167.49(2) . . ?
P3 Pt2 S2 170.70(2) . . ?
P4 Pt2 S2 88.31(2) . . ?
S1 Pt2 S2 79.35(2) . . ?
P3 Pt2 Cu1 121.40(2) . . ?
P4 Pt2 Cu1 119.67(2) . . ?
S1 Pt2 Cu1 49.848(18) . . ?
S2 Pt2 Cu1 49.653(18) . . ?
N21 Cu1 N11 80.82(11) . . ?
N21 Cu1 S2 176.53(8) . . ?
N11 Cu1 S2 99.56(8) . . ?
N21 Cu1 S1 98.72(8) . . ?
N11 Cu1 S1 171.01(8) . . ?
S2 Cu1 S1 81.45(3) . . ?
N21 Cu1 Pt1 130.86(8) . . ?
N11 Cu1 Pt1 121.68(8) . . ?
S2 Cu1 Pt1 51.805(18) . . ?
S1 Cu1 Pt1 52.207(18) . . ?
N21 Cu1 Pt2 126.12(8) . . ?
N11 Cu1 Pt2 135.95(8) . . ?
S2 Cu1 Pt2 51.470(18) . . ?
S1 Cu1 Pt2 51.050(18) . . ?
Pt1 Cu1 Pt2 70.018(9) . . ?
Cu1 S1 Pt2 79.10(2) . . ?
Cu1 S1 Pt1 77.53(2) . . ?
Pt2 S1 Pt1 91.55(2) . . ?
Cu1 S2 Pt1 77.96(2) . . ?
Cu1 S2 Pt2 78.88(2) . . ?
Pt1 S2 Pt2 91.58(2) . . ?
C121 P1 C131 105.82(14) . . ?
C121 P1 C111 102.98(14) . . ?
C131 P1 C111 105.64(15) . . ?
C121 P1 Pt1 111.86(10) . . ?
C131 P1 Pt1 106.53(10) . . ?
C111 P1 Pt1 122.79(10) . . ?
C231 P2 C211 101.63(13) . . ?
C231 P2 C221 108.36(14) . . ?
C211 P2 C221 105.85(13) . . ?
C231 P2 Pt1 118.32(10) . . ?
C211 P2 Pt1 112.46(9) . . ?
C221 P2 Pt1 109.35(10) . . ?
C331 P3 C321 111.35(14) . . ?
C331 P3 C311 102.50(13) . . ?
C321 P3 C311 104.33(13) . . ?
C331 P3 Pt2 115.87(10) . . ?
C321 P3 Pt2 108.26(9) . . ?
C311 P3 Pt2 113.91(9) . . ?
C421 P4 C411 104.38(14) . . ?
C421 P4 C431 106.12(14) . . ?
C411 P4 C431 104.07(14) . . ?
C421 P4 Pt2 112.81(9) . . ?
C411 P4 Pt2 120.51(9) . . ?
C431 P4 Pt2 107.82(10) . . ?
C15 N11 C11 119.5(3) . . ?
C15 N11 Cu1 126.4(2) . . ?
C11 N11 Cu1 114.0(2) . . ?
C25 N21 C21 119.5(3) . . ?
C25 N21 Cu1 126.0(2) . . ?
C21 N21 Cu1 114.2(2) . . ?
N11 C11 C12 120.9(3) . . ?
N11 C11 C21 115.2(3) . . ?
C12 C11 C21 123.9(3) . . ?
C13 C12 C11 119.3(4) . . ?
C12 C13 C14 120.0(4) . . ?
C15 C14 C13 118.0(4) . . ?
C23 C22 C21 118.7(4) . . ?
C24 C23 C22 120.0(4) . . ?
C23 C24 C25 119.1(4) . . ?
N11 C15 C14 122.2(4) . . ?
N21 C25 C24 121.4(4) . . ?
N21 C21 C22 121.3(3) . . ?
N21 C21 C11 114.6(3) . . ?
C22 C21 C11 124.1(3) . . ?
C116 C111 C112 118.7(3) . . ?
C116 C111 P1 118.9(2) . . ?
C112 C111 P1 122.4(3) . . ?
C113 C112 C111 119.8(4) . . ?
C114 C113 C112 121.1(4) . . ?
C113 C114 C115 119.6(3) . . ?
C114 C115 C116 120.4(4) . . ?
C111 C116 C115 120.4(3) . . ?
C122 C121 C126 119.2(3) . . ?
C122 C121 P1 120.8(2) . . ?
C126 C121 P1 119.9(3) . . ?
C123 C122 C121 120.1(3) . . ?
C124 C123 C122 119.9(3) . . ?
C125 C124 C123 120.6(3) . . ?
C124 C125 C126 120.0(3) . . ?
C125 C126 C121 120.1(3) . . ?
C136 C131 C132 118.7(3) . . ?
C136 C131 P1 121.3(3) . . ?
C132 C131 P1 119.4(2) . . ?
C133 C132 C131 119.6(4) . . ?
C134 C133 C132 120.5(4) . . ?
C135 C134 C133 119.9(4) . . ?
C134 C135 C136 120.7(4) . . ?
C135 C136 C131 120.3(4) . . ?
C216 C211 C212 118.7(3) . . ?
C216 C211 P2 123.2(2) . . ?
C212 C211 P2 117.7(2) . . ?
C213 C212 C211 120.8(3) . . ?
C212 C213 C214 119.9(3) . . ?
C215 C214 C213 119.6(3) . . ?
C214 C215 C216 120.6(3) . . ?
C211 C216 C215 120.4(3) . . ?
C226 C221 C222 118.8(3) . . ?
C226 C221 P2 123.9(2) . . ?
C222 C221 P2 117.2(2) . . ?
C223 C222 C221 120.5(3) . . ?
C224 C223 C222 119.8(3) . . ?
C225 C224 C223 120.3(3) . . ?
C224 C225 C226 120.3(3) . . ?
C225 C226 C221 120.3(3) . . ?
C232 C231 C236 119.3(3) . . ?
C232 C231 P2 120.2(2) . . ?
C236 C231 P2 120.5(2) . . ?
C231 C232 C233 120.1(3) . . ?
C234 C233 C232 119.7(3) . . ?
C233 C234 C235 120.7(3) . . ?
C234 C235 C236 119.6(3) . . ?
C235 C236 C231 120.2(3) . . ?
C312 C311 C316 119.1(3) . . ?
C312 C311 P3 123.4(2) . . ?
C316 C311 P3 117.4(2) . . ?
C311 C312 C313 120.1(3) . . ?
C314 C313 C312 120.2(3) . . ?
C313 C314 C315 120.3(3) . . ?
C314 C315 C316 119.5(3) . . ?
C315 C316 C311 120.7(3) . . ?
C322 C321 C326 118.5(3) . . ?
C322 C321 P3 126.0(2) . . ?
C326 C321 P3 115.5(2) . . ?
C321 C322 C323 120.2(3) . . ?
C324 C323 C322 120.9(3) . . ?
C323 C324 C325 119.9(3) . . ?
C324 C325 C326 119.7(4) . . ?
C325 C326 C321 120.9(3) . . ?
C332 C331 C336 119.1(3) . . ?
C332 C331 P3 118.3(2) . . ?
C336 C331 P3 122.5(2) . . ?
C333 C332 C331 120.4(3) . . ?
C334 C333 C332 119.9(3) . . ?
C333 C334 C335 120.1(3) . . ?
C334 C335 C336 120.3(3) . . ?
C335 C336 C331 119.9(3) . . ?
C416 C411 C412 119.0(3) . . ?
C416 C411 P4 119.9(2) . . ?
C412 C411 P4 121.1(2) . . ?
C413 C412 C411 120.4(3) . . ?
C414 C413 C412 120.2(3) . . ?
C413 C414 C415 120.0(3) . . ?
C414 C415 C416 120.1(4) . . ?
C411 C416 C415 120.3(3) . . ?
C426 C421 C422 118.9(3) . . ?
C426 C421 P4 120.1(2) . . ?
C422 C421 P4 120.9(2) . . ?
C423 C422 C421 119.9(3) . . ?
C424 C423 C422 120.6(3) . . ?
C423 C424 C425 120.1(3) . . ?
C424 C425 C426 119.7(3) . . ?
C421 C426 C425 120.7(3) . . ?
C436 C431 C432 118.7(3) . . ?
C436 C431 P4 123.6(3) . . ?
C432 C431 P4 117.7(2) . . ?
C433 C432 C431 120.9(4) . . ?
C434 C433 C432 119.8(4) . . ?
C435 C434 C433 119.9(4) . . ?
C434 C435 C436 121.5(4) . . ?
C431 C436 C435 119.2(4) . . ?
F51 P5 F55 90.94(18) . . ?
F51 P5 F53 90.62(17) . . ?
F55 P5 F53 178.43(18) . . ?
F51 P5 F52 91.15(16) . . ?
F55 P5 F52 91.33(17) . . ?
F53 P5 F52 88.77(18) . . ?
F51 P5 F56 179.70(18) . . ?
F55 P5 F56 89.35(17) . . ?
F53 P5 F56 89.08(17) . . ?
F52 P5 F56 88.90(15) . . ?
F51 P5 F54 90.08(14) . . ?
F55 P5 F54 88.84(15) . . ?
F53 P5 F54 91.03(16) . . ?
F52 P5 F54 178.75(16) . . ?
F56 P5 F54 89.87(13) . . ?
F66 P6 F64 90.40(13) . . ?
F66 P6 F63 89.94(13) . . ?
F64 P6 F63 90.01(13) . . ?
F66 P6 F61 179.75(15) . . ?
F64 P6 F61 89.63(14) . . ?
F63 P6 F61 90.31(14) . . ?
F66 P6 F62 89.69(12) . . ?
F64 P6 F62 179.91(17) . . ?
F63 P6 F62 90.02(12) . . ?
F61 P6 F62 90.28(13) . . ?
F66 P6 F65 89.82(13) . . ?
F64 P6 F65 90.25(13) . . ?
F63 P6 F65 179.64(14) . . ?
F61 P6 F65 89.93(14) . . ?
F62 P6 F65 89.72(12) . . ?
Cl1B Cl1A Cl1A 138.1(5) . 2_466 ?

loop_
_geom_bond_atom_site_label_1
_geom_bond_atom_site_label_2
_geom_bond_distance
_geom_bond_site_symmetry_2
_geom_bond_publ_flag
Pt1 P2 2.2708(7) . ?
Pt1 P1 2.2969(7) . ?
Pt1 S2 2.3441(7) . ?
Pt1 S1 2.3609(7) . ?
Pt1 Cu1 2.9171(4) . ?
Pt2 P3 2.2813(7) . ?
Pt2 P4 2.2969(7) . ?
Pt2 S1 2.3377(7) . ?
Pt2 S2 2.3533(7) . ?
Pt2 Cu1 2.9518(4) . ?
Cu1 N21 2.017(3) . ?
Cu1 N11 2.017(3) . ?
Cu1 S2 2.2927(7) . ?
Cu1 S1 2.2976(8) . ?
P1 C121 1.820(3) . ?
P1 C131 1.824(3) . ?
P1 C111 1.838(3) . ?
P2 C231 1.820(3) . ?
P2 C211 1.827(3) . ?
P2 C221 1.828(3) . ?
P3 C331 1.823(3) . ?
P3 C321 1.824(3) . ?
P3 C311 1.832(3) . ?
P4 C421 1.821(3) . ?
P4 C411 1.825(3) . ?
P4 C431 1.830(3) . ?
N11 C15 1.341(4) . ?
N11 C11 1.349(4) . ?
N21 C25 1.342(4) . ?
N21 C21 1.354(4) . ?
C11 C12 1.392(5) . ?
C11 C21 1.477(5) . ?
C12 C13 1.366(6) . ?
C13 C14 1.390(6) . ?
C14 C15 1.387(5) . ?
C22 C23 1.382(6) . ?
C22 C21 1.388(5) . ?
C23 C24 1.369(6) . ?
C24 C25 1.390(5) . ?
C111 C116 1.387(5) . ?
C111 C112 1.408(5) . ?
C112 C113 1.385(5) . ?
C113 C114 1.372(6) . ?
C114 C115 1.381(6) . ?
C115 C116 1.392(5) . ?
C121 C122 1.394(4) . ?
C121 C126 1.399(4) . ?
C122 C123 1.391(4) . ?
C123 C124 1.378(5) . ?
C124 C125 1.378(6) . ?
C125 C126 1.387(5) . ?
C131 C136 1.398(5) . ?
C131 C132 1.407(5) . ?
C132 C133 1.395(5) . ?
C133 C134 1.388(7) . ?
C134 C135 1.364(7) . ?
C135 C136 1.393(6) . ?
C211 C216 1.381(4) . ?
C211 C212 1.398(4) . ?
C212 C213 1.386(5) . ?
C213 C214 1.386(5) . ?
C214 C215 1.378(5) . ?
C215 C216 1.391(4) . ?
C221 C226 1.392(4) . ?
C221 C222 1.398(4) . ?
C222 C223 1.389(5) . ?
C223 C224 1.379(6) . ?
C224 C225 1.378(6) . ?
C225 C226 1.389(5) . ?
C231 C232 1.387(4) . ?
C231 C236 1.397(4) . ?
C232 C233 1.397(5) . ?
C233 C234 1.376(6) . ?
C234 C235 1.382(6) . ?
C235 C236 1.388(5) . ?
C311 C312 1.389(4) . ?
C311 C316 1.397(4) . ?
C312 C313 1.400(4) . ?
C313 C314 1.382(5) . ?
C314 C315 1.385(5) . ?
C315 C316 1.395(4) . ?
C321 C322 1.391(4) . ?
C321 C326 1.402(4) . ?
C322 C323 1.391(5) . ?
C323 C324 1.376(6) . ?
C324 C325 1.385(6) . ?
C325 C326 1.393(5) . ?
C331 C332 1.397(4) . ?
C331 C336 1.398(4) . ?
C332 C333 1.392(5) . ?
C333 C334 1.383(5) . ?
C334 C335 1.384(5) . ?
C335 C336 1.391(5) . ?
C411 C416 1.392(5) . ?
C411 C412 1.392(4) . ?
C412 C413 1.391(5) . ?
C413 C414 1.378(6) . ?
C414 C415 1.382(6) . ?
C415 C416 1.396(5) . ?
C421 C426 1.391(4) . ?
C421 C422 1.403(4) . ?
C422 C423 1.386(5) . ?
C423 C424 1.380(5) . ?
C424 C425 1.386(5) . ?
C425 C426 1.391(4) . ?
C431 C436 1.393(5) . ?
C431 C432 1.396(5) . ?
C432 C433 1.389(5) . ?
C433 C434 1.379(6) . ?
C434 C435 1.360(7) . ?
C435 C436 1.401(5) . ?
P5 F51 1.583(3) . ?
P5 F55 1.589(3) . ?
P5 F53 1.591(3) . ?
P5 F52 1.595(3) . ?
P5 F56 1.599(2) . ?
P5 F54 1.601(2) . ?
P6 F66 1.597(2) . ?
P6 F64 1.598(2) . ?
P6 F63 1.602(2) . ?
P6 F61 1.603(2) . ?
P6 F62 1.604(2) . ?
P6 F65 1.607(2) . ?
Cl1B Cl1A 1.054(4) . ?
Cl1A Cl1A 1.892(7) 2_466 ?
